data_2200683
loop_
_publ_author_name
'Daoubi, M.'
'Benharref, A.'
'Pierrot, M.'

_publ_section_title
;
 3\b-Ac\'etoxy nor-31-lanost\`ene-7,11-dione
;
_journal_issue 12
_journal_name_full 'Acta Crystallographica Section E'
_journal_page_first o1187
_journal_page_last o1188
_journal_paper_doi 10.1107/S1600536801019122
_journal_volume 57
_journal_year 2001
_chemical_formula_iupac 'C31 H48 O4'
_chemical_formula_moiety 'C31 H48 O4'
_chemical_formula_sum 'C31 H48 O4'
_chemical_formula_weight 484.70
_space_group_IT_number 4
_symmetry_cell_setting monoclinic
_symmetry_space_group_name_Hall 'P 2yb'
_symmetry_space_group_name_H-M 'P 1 21 1'
_cell_angle_alpha 90.0
_cell_angle_beta 109.341(2)
_cell_angle_gamma 90.0
_cell_formula_units_Z 2
_cell_length_a 11.5140(6)
_cell_length_b 11.2070(4)
_cell_length_c 11.8480(6)
_cell_measurement_reflns_used 10461
_cell_measurement_temperature 293(2)
_cell_measurement_theta_max 26.4
_cell_measurement_theta_min 1
_cell_volume 1442.55(12)
_computing_data_collection 'KappaCCD Reference Manual (Nonius, 1998)'
_computing_data_reduction 'DENZO and SCALEPACK (Otwinowski & Minor, 1997)'
_computing_molecular_graphics 'ORTEPII (Johnson, 1976)'
_computing_publication_material SHELXL97
_computing_structure_refinement 'SHELXL97 (Sheldrick, 1997)'
_computing_structure_solution 'SHELXS97 (Sheldrick, 1990)'
_diffrn_ambient_temperature 293(2)
_diffrn_measured_fraction_theta_full .961
_diffrn_measured_fraction_theta_max .961
_diffrn_measurement_device KappaCCD
_diffrn_measurement_method \f
_diffrn_radiation_monochromator graphite
_diffrn_radiation_source 'fine-focus sealed tube'
_diffrn_radiation_type MoK\a
_diffrn_radiation_wavelength .71070
_diffrn_reflns_av_R_equivalents .041
_diffrn_reflns_av_sigmaI/netI .0307
_diffrn_reflns_limit_h_max 14
_diffrn_reflns_limit_h_min 0
_diffrn_reflns_limit_k_max 12
_diffrn_reflns_limit_k_min 0
_diffrn_reflns_limit_l_max 13
_diffrn_reflns_limit_l_min -14
_diffrn_reflns_number 3016
_diffrn_reflns_theta_full 26.48
_diffrn_reflns_theta_max 26.48
_diffrn_reflns_theta_min 3.50
_exptl_absorpt_coefficient_mu .072
_exptl_absorpt_correction_type none
_exptl_crystal_colour jaune
_exptl_crystal_density_diffrn 1.116
_exptl_crystal_density_method 'not measured'
_exptl_crystal_description plaquette
_exptl_crystal_F_000 532
_exptl_crystal_size_max .25
_exptl_crystal_size_mid .15
_exptl_crystal_size_min .05
_refine_diff_density_max .252
_refine_diff_density_min -.215
_refine_ls_extinction_method none
_refine_ls_goodness_of_fit_ref 1.066
_refine_ls_hydrogen_treatment constr
_refine_ls_matrix_type full
_refine_ls_number_parameters 324
_refine_ls_number_reflns 3016
_refine_ls_number_restraints 1
_refine_ls_restrained_S_all 1.065
_refine_ls_R_factor_all .0617
_refine_ls_R_factor_gt .0543
_refine_ls_shift/su_max .002
_refine_ls_shift/su_mean .000
_refine_ls_structure_factor_coef Fsqd
_refine_ls_weighting_details 'calc w = 1/[\s^2^(Fo^2^)+(0.0747P)^2^+0.2831P] where P = (Fo^2^+2Fc^2^)/3'
_refine_ls_weighting_scheme calc
_refine_ls_wR_factor_ref .1437
_reflns_number_gt 2701
_reflns_number_total 3016
_reflns_threshold_expression I>2\s(I)
_cod_data_source_file dn6009.cif
_cod_data_source_block I
_cod_depositor_comments
;
The following automatic conversions were performed:
'_symmetry_cell_setting' value 'Monoclinic' changed to 'monoclinic'
according to '/home/saulius/struct/CIF-dictionaries/cif_core.dic'
dictionary named 'cif_core.dic' version 2.4.1 from 2010-06-29.

Automatic conversion script
Id: cif_fix_enum 1527 2010-12-29 10:47:43Z saulius 

The following automatic conversions were performed:

'_symmetry_cell_setting' value 'Monoclinic' changed to 'monoclinic'
according to /home/saulius/struct/CIF-dictionaries/cif_core.dic
dictionary named 'cif_core.dic' version 2.4.1 from 2010-06-29.

Automatic conversion script
Id: cif_fix_values 1715 2011-07-08 13:25:40Z adriana 
;
_cod_original_sg_symbol_H-M 'P 21'
_cod_database_code 2200683
_cod_database_fobs_code 2200683

loop_
_symmetry_equiv_pos_as_xyz
'x, y, z'
'-x, y+1/2, -z'

loop_
_atom_site_label
_atom_site_fract_x
_atom_site_fract_y
_atom_site_fract_z
_atom_site_U_iso_or_equiv
_atom_site_adp_type
_atom_site_calc_flag
_atom_site_refinement_flags
_atom_site_occupancy
_atom_site_disorder_assembly
_atom_site_disorder_group
_atom_site_type_symbol
O1 1.0906(3) .7847(3) .1649(2) .0838(9) Uani d . 1 . . O
O2 .6710(2) .6292(4) .3021(2) .0943(11) Uani d . 1 . . O
O3 1.1542(3) .7216(2) .7831(2) .0643(6) Uani d . 1 . . O
O4 1.1637(3) .5310(3) .8389(2) .0883(9) Uani d . 1 . . O
C1 .8927(3) .6350(3) .5043(3) .0567(8) Uani d . 1 . . C
H1A .8051 .6275 .4903 .068 Uiso calc R 1 . . H
H1B .9230 .5575 .4903 .068 Uiso calc R 1 . . H
C2 .9574(3) .6711(3) .6344(3) .0607(8) Uani d . 1 . . C
H2A .9221 .7449 .6510 .073 Uiso calc R 1 . . H
H2B .9446 .6099 .6870 .073 Uiso calc R 1 . . H
C3 1.0934(3) .6877(3) .6588(3) .0543(7) Uani d . 1 . . C
H3 1.1283 .6120 .6439 .065 Uiso calc R 1 . . H
C4 1.1190(3) .7828(3) .5793(3) .0527(7) Uani d . 1 . . C
H4 1.0825 .8580 .5931 .063 Uiso calc R 1 . . H
C5 1.0540(3) .7440(3) .4486(3) .0486(7) Uani d . 1 . . C
H5 1.0881 .6656 .4405 .058 Uiso calc R 1 . . H
C6 1.0807(3) .8241(3) .3561(3) .0595(8) Uani d . 1 . . C
H6A 1.0404 .9006 .3536 .071 Uiso calc R 1 . . H
H6B 1.1686 .8382 .3791 .071 Uiso calc R 1 . . H
C7 1.0360(3) .7680(3) .2351(3) .0525(7) Uani d . 1 . . C
C8 .9234(3) .6910(3) .2047(2) .0454(6) Uani d . 1 . . C
C9 .8652(3) .6749(3) .2868(3) .0469(6) Uani d . 1 . . C
C10 .9131(3) .7257(3) .4145(3) .0475(6) Uani d . 1 . . C
C11 .7423(3) .6138(3) .2473(3) .0603(8) Uani d . 1 . . C
C12 .7044(3) .5411(4) .1342(3) .0619(8) Uani d . 1 . . C
H12A .6163 .5276 .1072 .074 Uiso calc R 1 . . H
H12B .7454 .4642 .1489 .074 Uiso calc R 1 . . H
C13 .7400(3) .6087(3) .0380(3) .0477(6) Uani d . 1 . . C
C14 .8822(3) .6256(3) .0855(2) .0463(6) Uani d . 1 . . C
C15 .9022(3) .6821(4) -.0254(3) .0639(9) Uani d . 1 . . C
H15A .8815 .7663 -.0315 .077 Uiso calc R 1 . . H
H15B .9868 .6728 -.0227 .077 Uiso calc R 1 . . H
C16 .8144(3) .6120(4) -.1294(3) .0624(9) Uani d . 1 . . C
H16A .8600 .5543 -.1593 .075 Uiso calc R 1 . . H
H16B .7721 .6657 -.1941 .075 Uiso calc R 1 . . H
C17 .7199(3) .5468(3) -.0830(2) .0512(7) Uani d . 1 . . C
H17 .7471 .4639 -.0664 .061 Uiso calc R 1 . . H
C18 .6737(3) .7306(3) .0176(3) .0654(9) Uani d . 1 . . C
H18A .6873 .7704 -.0487 .098 Uiso calc R 1 . . H
H18B .7056 .7786 .0883 .098 Uiso calc R 1 . . H
H18C .5871 .7185 .0006 .098 Uiso calc R 1 . . H
C19 .8430(4) .8417(3) .4169(3) .0685(9) Uani d . 1 . . C
H19A .8759 .8780 .4944 .103 Uiso calc R 1 . . H
H19B .7574 .8240 .4006 .103 Uiso calc R 1 . . H
H19C .8518 .8955 .3572 .103 Uiso calc R 1 . . H
C20 .5900(3) .5448(4) -.1771(3) .0639(9) Uani d . 1 . . C
H20 .5627 .6276 -.1951 .077 Uiso calc R 1 . . H
C21 .4967(4) .4809(6) -.1320(4) .1006(17) Uani d . 1 . . C
H21A .4861 .5250 -.0667 .151 Uiso calc R 1 . . H
H21B .5261 .4022 -.1054 .151 Uiso calc R 1 . . H
H21C .4193 .4754 -.1957 .151 Uiso calc R 1 . . H
C22 .5919(4) .4870(4) -.2920(3) .0755(10) Uani d . 1 . . C
H22A .5971 .4012 -.2809 .091 Uiso calc R 1 . . H
H22B .6655 .5127 -.3078 .091 Uiso calc R 1 . . H
C23 .4808(4) .5155(5) -.4004(3) .0870(13) Uani d . 1 . . C
H23A .4077 .4859 -.3861 .104 Uiso calc R 1 . . H
H23B .4730 .6016 -.4085 .104 Uiso calc R 1 . . H
C24 .4839(5) .4656(5) -.5146(4) .0999(15) Uani d . 1 . . C
H24A .4943 .3798 -.5059 .120 Uiso calc R 1 . . H
H24B .5553 .4973 -.5305 .120 Uiso calc R 1 . . H
C25 .3706(6) .4912(7) -.6216(4) .1123(19) Uani d . 1 . . C
H25 .2963 .4693 -.6036 .135 Uiso calc R 1 . . H
C26 .3784(10) .4181(9) -.7295(6) .217(6) Uani d . 1 . . C
H26A .3547 .3371 -.7224 .260 Uiso calc R 1 . . H
H26B .4612 .4198 -.7308 .260 Uiso calc R 1 . . H
H26C .3240 .4520 -.8022 .260 Uiso calc R 1 . . H
C27 .3648(7) .6215(7) -.6579(5) .139(3) Uani d . 1 . . C
H27A .2880 .6370 -.7199 .167 Uiso calc R 1 . . H
H27B .4315 .6392 -.6868 .167 Uiso calc R 1 . . H
H27C .3712 .6709 -.5898 .167 Uiso calc R 1 . . H
C28 .9560(3) .5076(3) .1104(3) .0662(9) Uani d . 1 . . C
H28A .9372 .4624 .0377 .079 Uiso calc R 1 . . H
H28B .9342 .4621 .1690 .079 Uiso calc R 1 . . H
H28C 1.0425 .5250 .1399 .079 Uiso calc R 1 . . H
C29 1.2568(4) .8017(4) .6074(3) .0749(10) Uani d . 1 . . C
H29A 1.2703 .8713 .5661 .090 Uiso calc R 1 . . H
H29B 1.2916 .7332 .5818 .090 Uiso calc R 1 . . H
H29C 1.2953 .8125 .6920 .090 Uiso calc R 1 . . H
C30 1.1867(3) .6334(4) .8633(3) .0629(8) Uani d . 1 . . C
C31 1.2561(4) .6798(5) .9849(3) .0827(12) Uani d . 1 . . C
H31A 1.2613 .7652 .9820 .124 Uiso calc PR .26 A 1 H
H31B 1.3375 .6465 1.0114 .124 Uiso calc PR .26 A 1 H
H31C 1.2141 .6577 1.0395 .124 Uiso calc PR .26 A 1 H
H31D 1.2816 .6147 1.0409 .124 Uiso d PR .74 A 2 H
H31E 1.2047 .7333 1.0114 .124 Uiso d PR .74 A 2 H
H31F 1.3281 .7226 .9827 .124 Uiso d PR .74 A 2 H

loop_
_atom_site_aniso_label
_atom_site_aniso_U_11
_atom_site_aniso_U_22
_atom_site_aniso_U_33
_atom_site_aniso_U_12
_atom_site_aniso_U_13
_atom_site_aniso_U_23
O1 .0814(16) .125(2) .0592(14) -.0405(17) .0418(12) -.0114(15)
O2 .0695(15) .157(3) .0735(16) -.0250(19) .0468(13) -.0203(19)
O3 .0958(17) .0517(13) .0463(12) .0027(12) .0248(11) -.0066(10)
O4 .127(2) .0659(18) .0645(15) .0083(16) .0214(15) .0121(14)
C1 .0746(19) .0541(17) .0509(16) -.0086(15) .0337(15) .0015(14)
C2 .090(2) .0528(18) .0513(17) -.0069(16) .0401(17) .0010(14)
C3 .082(2) .0422(15) .0427(15) .0048(14) .0266(14) -.0045(12)
C4 .0685(18) .0446(16) .0513(16) -.0039(13) .0284(14) -.0062(12)
C5 .0663(17) .0407(15) .0460(15) -.0023(13) .0283(13) -.0015(11)
C6 .075(2) .0578(19) .0547(18) -.0194(16) .0340(15) -.0026(14)
C7 .0605(17) .0547(17) .0503(16) -.0051(13) .0289(14) .0060(13)
C8 .0511(14) .0450(15) .0460(14) .0030(12) .0240(12) .0057(12)
C9 .0542(15) .0453(15) .0478(15) .0023(12) .0256(12) .0045(12)
C10 .0601(16) .0432(15) .0482(16) .0007(12) .0301(13) .0037(12)
C11 .0611(17) .075(2) .0530(17) -.0074(16) .0304(14) .0061(16)
C12 .0642(18) .075(2) .0517(17) -.0161(17) .0268(14) .0019(16)
C13 .0483(14) .0535(17) .0461(15) .0018(12) .0219(12) .0070(12)
C14 .0479(13) .0521(16) .0441(14) -.0005(12) .0221(11) .0024(12)
C15 .0642(18) .089(2) .0456(16) -.0126(18) .0272(14) .0039(16)
C16 .0631(18) .086(2) .0429(16) -.0036(17) .0243(13) .0039(16)
C17 .0507(15) .0595(18) .0452(15) .0040(13) .0181(12) .0056(13)
C18 .0642(18) .068(2) .064(2) .0167(17) .0203(16) .0040(16)
C19 .084(2) .060(2) .070(2) .0135(18) .0368(19) -.0005(17)
C20 .0542(17) .082(2) .0528(17) .0026(16) .0138(14) .0035(17)
C21 .069(2) .157(5) .075(3) -.035(3) .022(2) -.007(3)
C22 .071(2) .093(3) .056(2) .006(2) .0126(16) -.006(2)
C23 .066(2) .118(4) .068(2) .001(2) .0102(18) -.008(3)
C24 .109(3) .110(4) .062(2) .024(3) .005(2) -.005(2)
C25 .111(4) .140(5) .069(3) -.022(4) .008(3) -.008(3)
C26 .290(13) .162(8) .109(5) .069(8) -.054(6) -.069(6)
C27 .162(6) .153(6) .085(4) .065(5) .017(4) -.001(4)
C28 .0626(18) .067(2) .064(2) .0157(16) .0149(15) -.0065(17)
C29 .075(2) .096(3) .056(2) -.016(2) .0245(17) -.016(2)
C30 .078(2) .062(2) .0520(18) .0083(17) .0255(16) -.0006(16)
C31 .087(3) .103(3) .058(2) .006(2) .0230(19) -.002(2)

loop_
_atom_type_symbol
_atom_type_description
_atom_type_scat_dispersion_real
_atom_type_scat_dispersion_imag
_atom_type_scat_source
C C .0033 .0016 'International Tables Vol C Tables 4.2.6.8 and 6.1.1.4'
H H .0000 .0000 'International Tables Vol C Tables 4.2.6.8 and 6.1.1.4'
O O .0106 .0060 'International Tables Vol C Tables 4.2.6.8 and 6.1.1.4'

loop_
_geom_angle_atom_site_label_1
_geom_angle_atom_site_label_2
_geom_angle_atom_site_label_3
_geom_angle
C30 O3 C3 117.0(3)
C2 C1 C10 112.7(3)
C2 C1 H1A 109.1
C10 C1 H1A 109.1
C2 C1 H1B 109.1
C10 C1 H1B 109.1
H1A C1 H1B 107.8
C3 C2 C1 110.8(2)
C3 C2 H2A 109.5
C1 C2 H2A 109.5
C3 C2 H2B 109.5
C1 C2 H2B 109.5
H2A C2 H2B 108.1
O3 C3 C2 110.3(2)
O3 C3 C4 108.6(3)
C2 C3 C4 111.8(3)
O3 C3 H3 108.7
C2 C3 H3 108.7
C4 C3 H3 108.7
C3 C4 C29 111.4(3)
C3 C4 C5 107.2(2)
C29 C4 C5 112.5(3)
C3 C4 H4 108.5
C29 C4 H4 108.5
C5 C4 H4 108.5
C6 C5 C4 114.1(3)
C6 C5 C10 109.4(3)
C4 C5 C10 114.7(2)
C6 C5 H5 106.0
C4 C5 H5 106.0
C10 C5 H5 106.0
C7 C6 C5 110.8(3)
C7 C6 H6A 109.5
C5 C6 H6A 109.5
C7 C6 H6B 109.5
C5 C6 H6B 109.5
H6A C6 H6B 108.1
O1 C7 C6 120.1(3)
O1 C7 C8 121.9(3)
C6 C7 C8 118.0(2)
C9 C8 C7 119.7(3)
C9 C8 C14 121.6(3)
C7 C8 C14 118.6(2)
C8 C9 C11 118.2(3)
C8 C9 C10 123.5(3)
C11 C9 C10 118.0(2)
C19 C10 C9 108.2(3)
C19 C10 C1 110.1(2)
C9 C10 C1 110.3(2)
C19 C10 C5 113.3(3)
C9 C10 C5 108.0(2)
C1 C10 C5 107.0(2)
O2 C11 C9 120.2(3)
O2 C11 C12 120.3(3)
C9 C11 C12 119.3(3)
C11 C12 C13 108.9(3)
C11 C12 H12A 109.9
C13 C12 H12A 109.9
C11 C12 H12B 109.9
C13 C12 H12B 109.9
H12A C12 H12B 108.3
C12 C13 C17 118.3(3)
C12 C13 C18 108.3(3)
C17 C13 C18 109.8(3)
C12 C13 C14 107.4(2)
C17 C13 C14 101.9(2)
C18 C13 C14 110.8(3)
C8 C14 C15 120.3(3)
C8 C14 C28 104.6(2)
C15 C14 C28 106.6(3)
C8 C14 C13 111.2(2)
C15 C14 C13 100.3(2)
C28 C14 C13 114.2(3)
C16 C15 C14 103.3(3)
C16 C15 H15A 111.1
C14 C15 H15A 111.1
C16 C15 H15B 111.1
C14 C15 H15B 111.1
H15A C15 H15B 109.1
C15 C16 C17 108.1(2)
C15 C16 H16A 110.1
C17 C16 H16A 110.1
C15 C16 H16B 110.1
C17 C16 H16B 110.1
H16A C16 H16B 108.4
C13 C17 C20 119.4(2)
C13 C17 C16 102.2(2)
C20 C17 C16 112.1(2)
C13 C17 H17 107.5
C20 C17 H17 107.5
C16 C17 H17 107.5
C13 C18 H18A 109.5
C13 C18 H18B 109.5
H18A C18 H18B 109.5
C13 C18 H18C 109.5
H18A C18 H18C 109.5
H18B C18 H18C 109.5
C10 C19 H19A 109.5
C10 C19 H19B 109.5
H19A C19 H19B 109.5
C10 C19 H19C 109.5
H19A C19 H19C 109.5
H19B C19 H19C 109.5
C22 C20 C21 109.6(4)
C22 C20 C17 110.9(3)
C21 C20 C17 112.3(3)
C22 C20 H20 107.9
C21 C20 H20 107.9
C17 C20 H20 107.9
C20 C21 H21A 109.5
C20 C21 H21B 109.5
H21A C21 H21B 109.5
C20 C21 H21C 109.5
H21A C21 H21C 109.5
H21B C21 H21C 109.5
C20 C22 C23 114.3(3)
C20 C22 H22A 108.7
C23 C22 H22A 108.7
C20 C22 H22B 108.7
C23 C22 H22B 108.7
H22A C22 H22B 107.6
C24 C23 C22 115.2(4)
C24 C23 H23A 108.5
C22 C23 H23A 108.5
C24 C23 H23B 108.5
C22 C23 H23B 108.5
H23A C23 H23B 107.5
C23 C24 C25 114.8(5)
C23 C24 H24A 108.6
C25 C24 H24A 108.6
C23 C24 H24B 108.6
C25 C24 H24B 108.6
H24A C24 H24B 107.5
C24 C25 C27 111.4(5)
C24 C25 C26 108.8(6)
C27 C25 C26 106.6(6)
C24 C25 H25 110.0
C27 C25 H25 110.0
C26 C25 H25 110.0
C25 C26 H26A 109.5
C25 C26 H26B 109.5
H26A C26 H26B 109.5
C25 C26 H26C 109.5
H26A C26 H26C 109.5
H26B C26 H26C 109.5
C25 C27 H27A 109.5
C25 C27 H27B 109.5
H27A C27 H27B 109.5
C25 C27 H27C 109.5
H27A C27 H27C 109.5
H27B C27 H27C 109.5
C14 C28 H28A 109.5
C14 C28 H28B 109.5
H28A C28 H28B 109.5
C14 C28 H28C 109.5
H28A C28 H28C 109.5
H28B C28 H28C 109.5
C4 C29 H29A 109.5
C4 C29 H29B 109.5
H29A C29 H29B 109.5
C4 C29 H29C 109.5
H29A C29 H29C 109.5
H29B C29 H29C 109.5
O4 C30 O3 123.5(3)
O4 C30 C31 125.1(4)
O3 C30 C31 111.3(4)
C30 C31 H31A 109.5
C30 C31 H31B 109.5
C30 C31 H31C 109.5
C30 C31 H31D 110.1
C30 C31 H31E 110.0
H31D C31 H31E 109.0
C30 C31 H31F 109.8
H31D C31 H31F 109.0
H31E C31 H31F 109.0

loop_
_geom_bond_atom_site_label_1
_geom_bond_atom_site_label_2
_geom_bond_site_symmetry_2
_geom_bond_distance
_geom_bond_publ_flag
O1 C7 . 1.212(4) ?
O2 C11 . 1.216(4) ?
O3 C30 . 1.336(4) ?
O3 C3 . 1.456(4) ?
O4 C30 . 1.192(5) ?
C1 C2 . 1.529(4) ?
C1 C10 . 1.545(4) ?
C1 H1A . .9700 ?
C1 H1B . .9700 ?
C2 C3 . 1.507(5) ?
C2 H2A . .9700 ?
C2 H2B . .9700 ?
C3 C4 . 1.515(4) ?
C3 H3 . .9800 ?
C4 C29 . 1.524(5) ?
C4 C5 . 1.542(4) ?
C4 H4 . .9800 ?
C5 C6 . 1.525(4) ?
C5 C10 . 1.550(4) ?
C5 H5 . .9800 ?
C6 C7 . 1.492(4) ?
C6 H6A . .9700 ?
C6 H6B . .9700 ?
C7 C8 . 1.499(4) ?
C8 C9 . 1.363(4) ?
C8 C14 . 1.520(4) ?
C9 C11 . 1.501(4) ?
C9 C10 . 1.538(4) ?
C10 C19 . 1.535(4) ?
C11 C12 . 1.505(5) ?
C12 C13 . 1.533(4) ?
C12 H12A . .9700 ?
C12 H12B . .9700 ?
C13 C17 . 1.540(4) ?
C13 C18 . 1.543(5) ?
C13 C14 . 1.557(4) ?
C14 C15 . 1.543(4) ?
C14 C28 . 1.547(5) ?
C15 C16 . 1.528(5) ?
C15 H15A . .9700 ?
C15 H15B . .9700 ?
C16 C17 . 1.555(4) ?
C16 H16A . .9700 ?
C16 H16B . .9700 ?
C17 C20 . 1.541(4) ?
C17 H17 . .9800 ?
C18 H18A . .9600 ?
C18 H18B . .9600 ?
C18 H18C . .9600 ?
C19 H19A . .9600 ?
C19 H19B . .9600 ?
C19 H19C . .9600 ?
C20 C22 . 1.515(5) ?
C20 C21 . 1.527(6) ?
C20 H20 . .9800 ?
C21 H21A . .9600 ?
C21 H21B . .9600 ?
C21 H21C . .9600 ?
C22 C23 . 1.517(5) ?
C22 H22A . .9700 ?
C22 H22B . .9700 ?
C23 C24 . 1.476(7) ?
C23 H23A . .9700 ?
C23 H23B . .9700 ?
C24 C25 . 1.515(7) ?
C24 H24A . .9700 ?
C24 H24B . .9700 ?
C25 C27 . 1.518(10) ?
C25 C26 . 1.544(9) ?
C25 H25 . .9800 ?
C26 H26A . .9600 ?
C26 H26B . .9600 ?
C26 H26C . .9600 ?
C27 H27A . .9600 ?
C27 H27B . .9600 ?
C27 H27C . .9600 ?
C28 H28A . .9600 ?
C28 H28B . .9600 ?
C28 H28C . .9600 ?
C29 H29A . .9600 ?
C29 H29B . .9600 ?
C29 H29C . .9600 ?
C30 C31 . 1.490(5) ?
C31 H31A . .9600 ?
C31 H31B . .9600 ?
C31 H31C . .9600 ?
C31 H31D . .9649 ?
C31 H31E . .9648 ?
C31 H31F . .9648 ?
